data_4022526
loop_
_publ_author_name
'Chai Ling Fan'
'Wei-Der Lee'
'Nai-Wei Teng'
'Ying-Chieh Sun'
'Kwunmin Chen'

_publ_section_title
;
 Epoxidation of Chiral Camphor N-Enoylpyrazolidinones with
 Methyl(trifluoromethyl)dioxirane and Urea Hydrogen Peroxide/
 Acid Anhydride: Reversal of Stereoselectivity
;
_journal_name_full 'Journal of Organic Chemistry'
_journal_page_first 9816
_journal_page_last 9818
_journal_paper_doi 10.1021/jo034807w
_journal_volume 68
_journal_year 2003
_chemical_formula_moiety 'C21 H26 N2 O3 '
_chemical_formula_sum 'C21 H26 N2 O3'
_chemical_formula_weight 354.44
_space_group_IT_number 4
_symmetry_cell_setting monoclinic
_symmetry_space_group_name_Hall 'P 2yb'
_symmetry_space_group_name_H-M 'P 1 21 1'
_cell_angle_alpha 90.0
_cell_angle_beta 115.45(4)
_cell_angle_gamma 90.0
_cell_formula_units_Z 2
_cell_length_a 9.628(6)
_cell_length_b 10.488(3)
_cell_length_c 10.403(4)
_cell_measurement_reflns_used 25
_cell_measurement_temperature 293
_cell_measurement_theta_max 12.77
_cell_measurement_theta_min 9.74
_cell_volume 948.5(7)
_computing_data_reduction 'NRCVAX DATRD2'
_computing_molecular_graphics NRCVAX
_computing_publication_material 'NRCVAX TABLES Jan 94 Version'
_computing_structure_refinement 'NRCVAX LSTSQ'
_computing_structure_solution 'NRCVAX SOLVER'
_diffrn_ambient_temperature 293
_diffrn_measurement_device 'Nonius CAD-4    '
_diffrn_measurement_method 'Theta/2theta scan b/P/b '
_diffrn_radiation_monochromator graphite
_diffrn_radiation_source 'xray tube'
_diffrn_radiation_type 'Molybdenum K\a'
_diffrn_radiation_wavelength 0.70930
_diffrn_reflns_av_R_equivalents 0.025
_diffrn_reflns_limit_h_max 10
_diffrn_reflns_limit_h_min -11
_diffrn_reflns_limit_k_max 12
_diffrn_reflns_limit_k_min 0
_diffrn_reflns_limit_l_max 12
_diffrn_reflns_limit_l_min 0
_diffrn_reflns_number 1874
_diffrn_reflns_theta_max 24.91
_diffrn_reflns_theta_min 0.00
_diffrn_standards_interval_count 300
_diffrn_standards_interval_time 7200
_diffrn_standards_number 3
_exptl_absorpt_coefficient_mu 0.08
_exptl_absorpt_correction_T_max 1.0000
_exptl_absorpt_correction_T_min 1.0000
_exptl_absorpt_correction_type none
_exptl_crystal_colour colorless
_exptl_crystal_density_diffrn 1.241
_exptl_crystal_F_000 380
_exptl_crystal_size_max 0.20
_exptl_crystal_size_mid 0.15
_exptl_crystal_size_min 0.12
_refine_diff_density_max 0.16
_refine_diff_density_min -0.22
_refine_ls_extinction_coef 1996(685)
_refine_ls_extinction_method Larson
_refine_ls_goodness_of_fit_obs 1.04
_refine_ls_matrix_type full
_refine_ls_number_parameters 235
_refine_ls_number_reflns 1075
_refine_ls_R_factor_all 0.107
_refine_ls_R_factor_obs 0.047
_refine_ls_shift/esd_max 0.000
_refine_ls_structure_factor_coef F
_refine_ls_weighting_scheme unit
_refine_ls_wR_factor_all 0.098
_refine_ls_wR_factor_obs 0.048
_reflns_number_observed 1075
_reflns_number_total 1773
_reflns_observed_criterion 'Inet > 2.0\s(Inet)'
_cod_data_source_file jo034807wsi20030626_040907.cif
_cod_data_source_block ?
_cod_depositor_comments
;
The following automatic conversions were performed:
'_symmetry_cell_setting' value 'Monoclinic' changed to 'monoclinic'
according to '/home/saulius/struct/CIF-dictionaries/cif_core.dic'
dictionary named 'cif_core.dic' version 2.4.1 from 2010-06-29.

Automatic conversion script
Id: cif_fix_enum 1527 2010-12-29 10:47:43Z saulius 

The following automatic conversions were performed:

'_atom_site_thermal_displace_type' tag value 'Uij' was replaced with
'Uani' value 26 times.

Automatic conversion script
Id: cif_fix_values 1646 2011-03-28 12:23:43Z adriana 
;
_cod_original_sg_symbol_H-M 'P 21'
_cod_original_formula_sum 'C21 H26 N2 O3 '
_cod_database_code 4022526

loop_
_symmetry_equiv_pos_as_xyz
x,y,z
-x,1/2+y,-z

loop_
_atom_site_aniso_label
_atom_site_aniso_U_11
_atom_site_aniso_U_22
_atom_site_aniso_U_33
_atom_site_aniso_U_12
_atom_site_aniso_U_13
_atom_site_aniso_U_23
_atom_site_aniso_type_symbol
O1 0.065(3) 0.036(3) 0.077(4) 0.004(3) 0.024(3) 0.020(3) O
O2 0.059(3) 0.061(4) 0.073(4) 0.017(3) 0.038(3) 0.012(3) O
O3 0.052(3) 0.056(4) 0.092(4) -0.012(3) 0.024(3) 0.004(3) O
N1 0.035(3) 0.033(3) 0.052(3) 0.001(3) 0.014(3) 0.010(3) N
N2 0.037(3) 0.035(3) 0.047(3) 0.004(3) 0.017(3) 0.011(3) N
C1 0.045(4) 0.039(4) 0.033(4) -0.002(3) 0.012(3) 0.000(3) C
C2 0.033(3) 0.033(4) 0.034(3) -0.003(3) 0.014(3) -0.001(3) C
C3 0.025(3) 0.046(4) 0.041(4) -0.004(3) 0.009(3) -0.004(3) C
C4 0.044(4) 0.035(4) 0.065(5) 0.007(3) 0.020(4) 0.011(4) C
C5 0.031(4) 0.053(5) 0.054(4) 0.003(4) 0.010(3) 0.004(4) C
C6 0.057(5) 0.054(5) 0.099(6) -0.002(4) 0.050(5) 0.011(5) C
C7 0.055(4) 0.060(5) 0.051(4) -0.006(4) 0.029(4) 0.008(4) C
C8 0.042(4) 0.038(4) 0.046(4) -0.003(3) 0.010(3) -0.010(3) C
C9 0.068(6) 0.049(6) 0.080(6) -0.016(4) 0.015(5) -0.011(5) C
C10 0.072(5) 0.076(6) 0.039(4) 0.004(5) 0.009(4) -0.014(4) C
C11 0.034(4) 0.042(4) 0.046(4) -0.002(3) 0.010(3) 0.005(3) C
C12 0.041(4) 0.041(4) 0.051(4) -0.006(4) 0.019(3) 0.006(4) C
C13 0.062(5) 0.064(5) 0.056(5) 0.007(5) 0.026(4) 0.024(5) C
C14 0.062(5) 0.044(5) 0.059(5) -0.012(4) 0.023(4) -0.003(4) C
C15 0.082(6) 0.045(5) 0.102(7) 0.007(5) 0.034(5) 0.010(5) C
C16 0.042(4) 0.048(5) 0.035(4) 0.007(4) 0.014(3) 0.013(4) C
C17 0.068(5) 0.042(4) 0.057(5) 0.011(4) 0.035(4) 0.009(4) C
C18 0.058(5) 0.079(6) 0.074(6) 0.034(5) 0.044(5) 0.034(5) C
C19 0.051(5) 0.088(7) 0.060(5) 0.007(5) 0.030(4) 0.023(5) C
C20 0.048(5) 0.075(6) 0.063(5) 0.001(5) 0.012(4) 0.000(5) C
C21 0.043(4) 0.050(5) 0.052(4) 0.010(4) 0.010(3) 0.006(4) C

loop_
_atom_site_label
_atom_site_fract_x
_atom_site_fract_y
_atom_site_fract_z
_atom_site_U_iso_or_equiv
_atom_site_thermal_displace_type
_atom_site_type_symbol
O1 0.0351(5) 0.40710 0.0862(5) 0.062(4) Uani O
O2 -0.1373(6) 0.1023(7) 0.3316(5) 0.061(4) Uani O
O3 -0.1038(6) -0.1744(7) 0.2846(6) 0.069(4) Uani O
N1 -0.0494(6) 0.2271(7) 0.1573(6) 0.042(4) Uani N
N2 0.0116(6) 0.1043(7) 0.2117(5) 0.040(4) Uani N
C1 0.0607(8) 0.3006(8) 0.1373(7) 0.041(5) Uani C
C2 0.2050(7) 0.2291(7) 0.1932(6) 0.033(4) Uani C
C3 0.1570(7) 0.0900(8) 0.1989(7) 0.039(4) Uani C
C4 0.3020(8) 0.0320(8) 0.3206(8) 0.049(5) Uani C
C5 0.4207(7) 0.1376(9) 0.3490(7) 0.048(5) Uani C
C6 0.4485(8) 0.1525(9) 0.2157(9) 0.064(6) Uani C
C7 0.3030(8) 0.2234(9) 0.1081(7) 0.053(5) Uani C
C8 0.3268(7) 0.2581(8) 0.3460(7) 0.045(4) Uani C
C9 0.4161(9) 0.3827(9) 0.3558(9) 0.072(6) Uani C
C10 0.2652(9) 0.2625(10) 0.4579(7) 0.068(6) Uani C
C11 -0.0421(8) 0.0526(8) 0.3030(7) 0.044(4) Uani C
C12 0.0173(7) -0.0836(8) 0.3574(7) 0.045(4) Uani C
C13 0.0924(8) -0.0885(10) 0.5185(8) 0.061(5) Uani C
C14 0.0362(9) -0.1791(9) 0.2670(8) 0.056(5) Uani C
C15 0.1389(11) -0.2955(10) 0.3226(10) 0.078(7) Uani C
C16 -0.2074(7) 0.2391(9) 0.0686(6) 0.042(4) Uani C
C17 -0.2862(9) 0.3476(9) 0.0776(8) 0.053(5) Uani C
C18 -0.4389(9) 0.3628(10) -0.0158(9) 0.065(6) Uani C
C19 -0.5143(9) 0.2725(11) -0.1149(9) 0.064(6) Uani C
C20 -0.4391(9) 0.1633(10) -0.1222(9) 0.066(6) Uani C
C21 -0.2851(8) 0.1461(9) -0.0294(7) 0.052(5) Uani C
H3 0.137 0.041 0.101 0.0470 Uiso H
H4a 0.337 -0.057 0.287 0.0567 Uiso H
H4b 0.282 0.010 0.414 0.0567 Uiso H
H5 0.526 0.125 0.448 0.0618 Uiso H
H6a 0.552 0.208 0.237 0.0635 Uiso H
H6b 0.463 0.060 0.173 0.0635 Uiso H
H7a 0.244 0.170 0.007 0.0657 Uiso H
H7b 0.328 0.318 0.080 0.0657 Uiso H
H9a 0.519 0.386 0.456 0.0774 Uiso H
H9b 0.343 0.464 0.354 0.0774 Uiso H
H9c 0.446 0.389 0.269 0.0774 Uiso H
H10a 0.141 0.254 0.413 0.0695 Uiso H
H10b 0.300 0.347 0.524 0.0695 Uiso H
H10c 0.317 0.178 0.524 0.0695 Uiso H
H13a 0.042 -0.019 0.564 0.0663 Uiso H
H13b 0.214 -0.076 0.564 0.0663 Uiso H
H13c 0.062 -0.185 0.538 0.0663 Uiso H
H14 0.028 -0.144 0.164 0.0638 Uiso H
H15a 0.078 -0.383 0.273 0.0879 Uiso H
H15b 0.182 -0.304 0.437 0.0879 Uiso H
H15c 0.238 -0.287 0.298 0.0879 Uiso H
H17 -0.232 0.412 0.151 0.0576 Uiso H
H18 -0.499 0.440 -0.010 0.0689 Uiso H
H19 -0.623 0.286 -0.181 0.0719 Uiso H
H20 -0.494 0.097 -0.198 0.0730 Uiso H
H21 -0.230 0.065 -0.036 0.0591 Uiso H

loop_
_atom_type_symbol
_atom_type_scat_dispersion_real
_atom_type_scat_dispersion_imag
_atom_type_scat_source
C 0.003 0.002 'International Tables Vol. IV Table 2.2B'
H 0.000 0.000 'International Tables Vol. IV Table 2.2B'
N 0.006 0.003 'International Tables Vol. IV Table 2.2B'
O 0.011 0.006 'International Tables Vol. IV Table 2.2B'

loop_
_geom_angle_atom_site_label_1
_geom_angle_atom_site_label_2
_geom_angle_atom_site_label_3
_geom_angle
C12 O3 C14 59.9(5)
N2 N1 C1 110.3(5)
N2 N1 C16 119.1(6)
C1 N1 C16 122.0(6)
N1 N2 C3 107.6(5)
N1 N2 C11 114.7(6)
C3 N2 C11 132.7(6)
O1 C1 N1 123.2(6)
O1 C1 C2 128.7(6)
N1 C1 C2 108.0(6)
C1 C2 C3 104.6(5)
C1 C2 C7 120.1(6)
C1 C2 C8 118.6(6)
C3 C2 C7 104.6(6)
C3 C2 C8 104.8(5)
C7 C2 C8 102.4(5)
N2 C3 C2 102.7(6)
N2 C3 C4 121.6(6)
C2 C3 C4 102.9(5)
C3 C4 C5 102.1(6)
C4 C5 C6 107.9(6)
C4 C5 C8 101.9(5)
C6 C5 C8 103.1(7)
C5 C6 C7 104.3(6)
C2 C7 C6 100.9(5)
C2 C8 C5 92.2(5)
C2 C8 C9 112.9(6)
C2 C8 C10 114.9(6)
C5 C8 C9 112.7(6)
C5 C8 C10 115.3(7)
C9 C8 C10 108.3(7)
O2 C11 N2 123.7(8)
O2 C11 C12 120.8(7)
N2 C11 C12 115.2(7)
O3 C12 C11 109.1(6)
O3 C12 C13 116.9(6)
O3 C12 C14 59.8(5)
C11 C12 C13 111.1(7)
C11 C12 C14 122.2(6)
C13 C12 C14 124.5(7)
O3 C14 C12 60.3(5)
O3 C14 C15 118.1(7)
C12 C14 C15 123.7(7)
N1 C16 C17 119.8(7)
N1 C16 C21 120.9(7)
C17 C16 C21 119.4(6)
C16 C17 C18 119.6(8)
C17 C18 C19 121.0(8)
C18 C19 C20 120.0(7)
C19 C20 C21 120.0(8)
C16 C21 C20 120.0(8)

loop_
_geom_bond_atom_site_label_1
_geom_bond_atom_site_label_2
_geom_bond_distance
O1 C1 1.216(8)
O2 C11 1.198(10)
O3 C12 1.443(10)
O3 C14 1.437(10)
N1 N2 1.428(10)
N1 C1 1.397(9)
N1 C16 1.405(8)
N2 C3 1.469(8)
N2 C11 1.373(9)
C1 C2 1.462(10)
C2 C3 1.539(11)
C2 C7 1.548(9)
C2 C8 1.547(9)
C3 C4 1.550(10)
C4 C5 1.527(11)
C5 C6 1.529(10)
C5 C8 1.547(12)
C6 C7 1.556(12)
C8 C9 1.544(12)
C8 C10 1.517(11)
C11 C12 1.552(12)
C12 C13 1.514(10)
C12 C14 1.438(12)
C14 C15 1.521(13)
C16 C17 1.392(12)
C16 C21 1.376(12)
C17 C18 1.380(11)
C18 C19 1.357(15)
C19 C20 1.376(14)
C20 C21 1.390(10)
